data_8000550
loop_
_publ_author_name
'Sakamaki, Daisuke'
'Tanaka, Shunya'
'Tanaka, Katsuki'
'Takino, Mayu'
'Gon, Masayuki'
'Tanaka, Kazuo'
'Hirose, Takashi'
'Hirobe, Daichi'
'Yamamoto, Hiroshi M.'
'Fujiwara, Hideki'

_publ_section_title
;
 Double Heterohelicenes Composed of Benzo[<i>b</i>]- and
 Dibenzo[<i>b</i>,<i>i</i>]phenoxazine: A Comprehensive Comparison of
 Their Electronic and Chiroptical Properties.
;
_journal_issue 38
_journal_name_full 'The journal of physical chemistry letters'
_journal_page_first 9283
_journal_page_last 9292
_journal_paper_doi 10.1021/acs.jpclett.1c02896
_journal_volume 12
_journal_year 2021
_chemical_formula_moiety 'C35 H26 N2 O2'
_chemical_formula_sum 'C35 H26 N2 O2'
_chemical_formula_weight 506.60
_space_group_crystal_system triclinic
_space_group_IT_number 2
_space_group_name_Hall '-P 1'
_space_group_name_H-M_alt 'P -1'
_atom_sites_solution_hydrogens geom
_atom_sites_solution_primary direct
_atom_sites_solution_secondary difmap
_cell_angle_alpha 96.722(7)
_cell_angle_beta 92.205(7)
_cell_angle_gamma 90.967(6)
_cell_formula_units_Z 2
_cell_length_a 8.6191(6)
_cell_length_b 11.0586(9)
_cell_length_c 12.8995(9)
_cell_measurement_reflns_used 9072
_cell_measurement_temperature 173
_cell_measurement_theta_max 27.45
_cell_measurement_theta_min 3.04
_cell_volume 1219.88(16)
_computing_cell_refinement 'RAPID AUTO'
_computing_data_collection 'RAPID AUTO (Rigaku, ????)'
_computing_data_reduction 'RAPID AUTO'
_computing_molecular_graphics 'CrystalStructure 4.3'
_computing_publication_material 'CrystalStructure 4.3 (Rigaku, 2018)'
_computing_structure_refinement 'SHELXL Version 2017/1 (Sheldrick, 2008)'
_computing_structure_solution 'SHELXT Version 2014/5 (Sheldrick, 2014)'
_diffrn_ambient_temperature 173
_diffrn_detector_area_resol_mean 10.000
_diffrn_measured_fraction_theta_full 0.993
_diffrn_measured_fraction_theta_max 0.985
_diffrn_measurement_device_type 'Rigaku R-AXIS RAPID'
_diffrn_measurement_method \w
_diffrn_radiation_type 'Mo K\a'
_diffrn_radiation_wavelength 0.71075
_diffrn_reflns_av_R_equivalents 0.0286
_diffrn_reflns_av_unetI/netI 0.0373
_diffrn_reflns_Laue_measured_fraction_full 0.993
_diffrn_reflns_Laue_measured_fraction_max 0.985
_diffrn_reflns_limit_h_max 9
_diffrn_reflns_limit_h_min -11
_diffrn_reflns_limit_k_max 14
_diffrn_reflns_limit_k_min -14
_diffrn_reflns_limit_l_max 16
_diffrn_reflns_limit_l_min -16
_diffrn_reflns_number 11816
_diffrn_reflns_point_group_measured_fraction_full 0.993
_diffrn_reflns_point_group_measured_fraction_max 0.985
_diffrn_reflns_theta_full 25.242
_diffrn_reflns_theta_max 27.446
_diffrn_reflns_theta_min 3.038
_diffrn_standards_number 0
_exptl_absorpt_coefficient_mu 0.086
_exptl_absorpt_correction_T_max 0.991
_exptl_absorpt_correction_T_min 0.821
_exptl_absorpt_correction_type multi-scan
_exptl_absorpt_process_details 'ABSCOR (Rigaku, 1995)'
_exptl_crystal_colour colorless
_exptl_crystal_density_diffrn 1.379
_exptl_crystal_density_method 'not measured'
_exptl_crystal_description block
_exptl_crystal_F_000 532.00
_exptl_crystal_size_max 0.100
_exptl_crystal_size_mid 0.100
_exptl_crystal_size_min 0.100
_refine_diff_density_max 0.36
_refine_diff_density_min -0.18
_refine_ls_extinction_method none
_refine_ls_goodness_of_fit_ref 1.053
_refine_ls_hydrogen_treatment constr
_refine_ls_number_parameters 352
_refine_ls_number_reflns 5498
_refine_ls_number_restraints 0
_refine_ls_R_factor_all 0.0692
_refine_ls_R_factor_gt 0.0442
_refine_ls_shift/su_max 0.000
_refine_ls_structure_factor_coef Fsqd
_refine_ls_weighting_details 'w = 1/[\s^2^(Fo^2^)+(0.0474P)^2^+0.6047P] where P=(Fo^2^+2Fc^2^)/3'
_refine_ls_weighting_scheme calc
_refine_ls_wR_factor_gt 0.1100
_refine_ls_wR_factor_ref 0.1196
_reflns_Friedel_coverage 0.000
_reflns_number_gt 4034
_reflns_number_total 5498
_reflns_threshold_expression F^2^>2.0\s(F^2^)
_cod_data_source_file jz1c02896_si_003.cif
_cod_data_source_block 200213_BPO-dimer-Pr_dcm-MeOH_a
_cod_database_code 8000550

loop_
_space_group_symop_id
_space_group_symop_operation_xyz
1 +X,+Y,+Z
2 -X,-Y,-Z

loop_
_atom_site_label
_atom_site_type_symbol
_atom_site_fract_x
_atom_site_fract_y
_atom_site_fract_z
_atom_site_U_iso_or_equiv
_atom_site_adp_type
_atom_site_occupancy
_atom_site_site_symmetry_order
_atom_site_calc_flag
_atom_site_refinement_flags_posn
_atom_site_refinement_flags_adp
_atom_site_refinement_flags_occupancy
_atom_site_disorder_assembly
_atom_site_disorder_group
O1 O 0.45682(14) 0.92185(10) 0.15319(10) 0.0256(3) Uani 1 1 d . . . . .
O2 O 0.23814(14) 0.46575(10) 0.52679(9) 0.0244(3) Uani 1 1 d . . . . .
N1 N 0.41678(15) 0.71803(12) 0.26253(10) 0.0171(3) Uani 1 1 d . . . . .
N2 N 0.26370(16) 0.70076(12) 0.46349(11) 0.0190(3) Uani 1 1 d . . . . .
C1 C 0.57987(19) 0.87992(14) 0.21050(12) 0.0192(3) Uani 1 1 d . . . . .
C2 C 0.7193(2) 0.94403(15) 0.21314(13) 0.0228(4) Uani 1 1 d . . . . .
H2 H 0.728574 1.012218 0.175161 0.027 Uiso 1 1 calc R U . . .
C3 C 0.8457(2) 0.90856(15) 0.27139(14) 0.0236(4) Uani 1 1 d . . . . .
H3 H 0.942199 0.951589 0.272731 0.028 Uiso 1 1 calc R U . . .
C4 C 0.83010(19) 0.80978(15) 0.32769(13) 0.0221(3) Uani 1 1 d . . . . .
H4 H 0.916046 0.785698 0.368218 0.026 Uiso 1 1 calc R U . . .
C5 C 0.68936(19) 0.74585(14) 0.32508(13) 0.0198(3) Uani 1 1 d . . . . .
H5 H 0.679888 0.678570 0.364106 0.024 Uiso 1 1 calc R U . . .
C6 C 0.56226(18) 0.77947(14) 0.26588(12) 0.0172(3) Uani 1 1 d . . . . .
C7 C 0.30504(18) 0.74140(14) 0.18573(12) 0.0164(3) Uani 1 1 d . . . . .
C8 C 0.17223(18) 0.67139(14) 0.16252(12) 0.0186(3) Uani 1 1 d . . . . .
H8 H 0.157035 0.600591 0.196428 0.022 Uiso 1 1 calc R U . . .
C9 C 0.05696(19) 0.70259(14) 0.08883(12) 0.0190(3) Uani 1 1 d . . . . .
C10 C -0.0829(2) 0.63302(16) 0.06627(13) 0.0234(4) Uani 1 1 d . . . . .
H10 H -0.100146 0.562151 0.099704 0.028 Uiso 1 1 calc R U . . .
C11 C -0.1934(2) 0.66750(17) -0.00361(13) 0.0262(4) Uani 1 1 d . . . . .
H11 H -0.286805 0.620622 -0.017713 0.031 Uiso 1 1 calc R U . . .
C12 C -0.1691(2) 0.77151(17) -0.05424(13) 0.0259(4) Uani 1 1 d . . . . .
H12 H -0.246502 0.794759 -0.102056 0.031 Uiso 1 1 calc R U . . .
C13 C -0.0347(2) 0.83970(16) -0.03521(13) 0.0226(4) Uani 1 1 d . . . . .
H13 H -0.018791 0.909043 -0.070882 0.027 Uiso 1 1 calc R U . . .
C14 C 0.08070(18) 0.80764(14) 0.03723(12) 0.0183(3) Uani 1 1 d . . . . .
C15 C 0.21981(19) 0.87786(14) 0.06105(12) 0.0195(3) Uani 1 1 d . . . . .
H15 H 0.238007 0.947830 0.026610 0.023 Uiso 1 1 calc R U . . .
C16 C 0.32704(18) 0.84629(14) 0.13236(12) 0.0178(3) Uani 1 1 d . . . . .
C17 C 0.16036(19) 0.56148(14) 0.57835(12) 0.0190(3) Uani 1 1 d . . . . .
C18 C 0.0768(2) 0.53582(15) 0.66244(13) 0.0226(4) Uani 1 1 d . . . . .
H18 H 0.070628 0.454922 0.680154 0.027 Uiso 1 1 calc R U . . .
C19 C 0.0019(2) 0.62870(16) 0.72096(13) 0.0248(4) Uani 1 1 d . . . . .
H19 H -0.054199 0.612521 0.779967 0.030 Uiso 1 1 calc R U . . .
C20 C 0.0099(2) 0.74555(16) 0.69229(13) 0.0252(4) Uani 1 1 d . . . . .
H20 H -0.041904 0.809596 0.731634 0.030 Uiso 1 1 calc R U . . .
C21 C 0.0928(2) 0.76991(15) 0.60674(13) 0.0232(4) Uani 1 1 d . . . . .
H21 H 0.096031 0.850380 0.587849 0.028 Uiso 1 1 calc R U . . .
C22 C 0.17158(18) 0.67792(14) 0.54785(12) 0.0182(3) Uani 1 1 d . . . . .
C23 C 0.32887(18) 0.60176(14) 0.40287(12) 0.0163(3) Uani 1 1 d . . . . .
C24 C 0.40393(18) 0.60636(13) 0.30995(12) 0.0163(3) Uani 1 1 d . . . . .
C25 C 0.47052(18) 0.50077(14) 0.25471(12) 0.0165(3) Uani 1 1 d . . . . .
C26 C 0.54692(19) 0.50411(15) 0.15949(12) 0.0197(3) Uani 1 1 d . . . . .
H26 H 0.553845 0.578593 0.129811 0.024 Uiso 1 1 calc R U . . .
C27 C 0.6107(2) 0.40186(15) 0.10979(13) 0.0224(3) Uani 1 1 d . . . . .
H27 H 0.661068 0.406034 0.046037 0.027 Uiso 1 1 calc R U . . .
C28 C 0.6023(2) 0.28996(15) 0.15252(14) 0.0246(4) Uani 1 1 d . . . . .
H28 H 0.648279 0.219616 0.118112 0.030 Uiso 1 1 calc R U . . .
C29 C 0.5278(2) 0.28317(15) 0.24344(13) 0.0224(3) Uani 1 1 d . . . . .
H29 H 0.521555 0.207576 0.271409 0.027 Uiso 1 1 calc R U . . .
C30 C 0.46000(18) 0.38716(14) 0.29641(12) 0.0175(3) Uani 1 1 d . . . . .
C31 C 0.37962(19) 0.38285(14) 0.38910(12) 0.0187(3) Uani 1 1 d . . . . .
H31 H 0.370137 0.307752 0.417556 0.022 Uiso 1 1 calc R U . . .
C32 C 0.31579(18) 0.48359(14) 0.43825(12) 0.0172(3) Uani 1 1 d . . . . .
C33 C 0.32694(19) 0.82590(14) 0.46636(13) 0.0185(3) Uani 1 1 d . . . . .
H33A H 0.430249 0.822061 0.435298 0.022 Uiso 1 1 calc R U . . .
H33B H 0.342187 0.861150 0.540286 0.022 Uiso 1 1 calc R U . . .
C34 C 0.22610(19) 0.91162(14) 0.40919(13) 0.0196(3) Uani 1 1 d . . . . .
H34A H 0.201239 0.873892 0.336903 0.024 Uiso 1 1 calc R U . . .
H34B H 0.127277 0.924865 0.445100 0.024 Uiso 1 1 calc R U . . .
C35 C 0.3100(2) 1.03350(15) 0.40649(15) 0.0296(4) Uani 1 1 d . . . . .
H35A H 0.243727 1.087090 0.369626 0.036 Uiso 1 1 calc R U . . .
H35B H 0.333236 1.071351 0.478077 0.036 Uiso 1 1 calc R U . . .
H35C H 0.407091 1.020452 0.370036 0.036 Uiso 1 1 calc R U . . .

loop_
_atom_site_aniso_label
_atom_site_aniso_U_11
_atom_site_aniso_U_22
_atom_site_aniso_U_33
_atom_site_aniso_U_23
_atom_site_aniso_U_13
_atom_site_aniso_U_12
O1 0.0221(6) 0.0216(6) 0.0349(7) 0.0139(5) -0.0073(5) -0.0045(5)
O2 0.0340(7) 0.0167(6) 0.0250(6) 0.0077(5) 0.0137(5) 0.0067(5)
N1 0.0171(7) 0.0165(6) 0.0189(7) 0.0069(5) 0.0000(5) -0.0002(5)
N2 0.0216(7) 0.0146(6) 0.0217(7) 0.0041(5) 0.0051(6) 0.0015(5)
C1 0.0189(8) 0.0194(8) 0.0197(8) 0.0041(6) -0.0007(6) 0.0013(6)
C2 0.0246(9) 0.0195(8) 0.0255(8) 0.0071(7) 0.0031(7) -0.0026(7)
C3 0.0185(8) 0.0214(8) 0.0304(9) 0.0015(7) 0.0010(7) -0.0041(6)
C4 0.0182(8) 0.0215(8) 0.0261(9) 0.0022(7) -0.0022(7) 0.0013(6)
C5 0.0206(8) 0.0181(8) 0.0213(8) 0.0052(6) 0.0008(7) 0.0014(6)
C6 0.0176(8) 0.0162(7) 0.0178(7) 0.0012(6) 0.0032(6) -0.0003(6)
C7 0.0172(8) 0.0168(7) 0.0157(7) 0.0030(6) 0.0027(6) 0.0034(6)
C8 0.0196(8) 0.0182(8) 0.0186(8) 0.0048(6) 0.0017(6) 0.0016(6)
C9 0.0193(8) 0.0206(8) 0.0170(7) 0.0007(6) 0.0025(6) 0.0021(6)
C10 0.0207(8) 0.0253(8) 0.0241(8) 0.0034(7) 0.0014(7) -0.0022(7)
C11 0.0196(8) 0.0335(10) 0.0245(9) -0.0001(7) -0.0001(7) -0.0030(7)
C12 0.0220(9) 0.0345(10) 0.0205(8) 0.0017(7) -0.0038(7) 0.0073(7)
C13 0.0247(9) 0.0245(8) 0.0191(8) 0.0035(7) 0.0004(7) 0.0050(7)
C14 0.0174(8) 0.0218(8) 0.0155(7) 0.0007(6) 0.0014(6) 0.0038(6)
C15 0.0229(8) 0.0177(7) 0.0187(8) 0.0052(6) 0.0031(6) 0.0024(6)
C16 0.0169(8) 0.0170(7) 0.0197(8) 0.0026(6) 0.0021(6) 0.0009(6)
C17 0.0186(8) 0.0183(8) 0.0200(8) 0.0017(6) 0.0008(6) 0.0021(6)
C18 0.0232(9) 0.0212(8) 0.0250(8) 0.0078(7) 0.0045(7) 0.0013(7)
C19 0.0249(9) 0.0287(9) 0.0219(8) 0.0055(7) 0.0072(7) 0.0018(7)
C20 0.0261(9) 0.0255(9) 0.0242(9) 0.0010(7) 0.0063(7) 0.0078(7)
C21 0.0268(9) 0.0189(8) 0.0246(8) 0.0047(7) 0.0031(7) 0.0045(7)
C22 0.0169(8) 0.0201(8) 0.0179(8) 0.0030(6) 0.0010(6) 0.0007(6)
C23 0.0149(7) 0.0154(7) 0.0187(7) 0.0032(6) -0.0017(6) 0.0006(6)
C24 0.0158(7) 0.0149(7) 0.0189(7) 0.0055(6) -0.0016(6) -0.0003(6)
C25 0.0138(7) 0.0178(7) 0.0182(7) 0.0036(6) -0.0019(6) 0.0000(6)
C26 0.0191(8) 0.0203(8) 0.0203(8) 0.0049(6) -0.0005(6) -0.0009(6)
C27 0.0215(8) 0.0267(9) 0.0188(8) 0.0015(7) 0.0027(7) 0.0001(7)
C28 0.0265(9) 0.0202(8) 0.0264(9) -0.0016(7) 0.0043(7) 0.0047(7)
C29 0.0255(9) 0.0172(8) 0.0245(8) 0.0028(6) 0.0002(7) 0.0022(6)
C30 0.0159(8) 0.0173(7) 0.0191(8) 0.0027(6) -0.0022(6) -0.0001(6)
C31 0.0201(8) 0.0152(7) 0.0215(8) 0.0055(6) -0.0010(6) -0.0007(6)
C32 0.0163(7) 0.0187(7) 0.0172(7) 0.0051(6) 0.0010(6) 0.0002(6)
C33 0.0190(8) 0.0154(7) 0.0211(8) 0.0028(6) 0.0004(6) -0.0002(6)
C34 0.0198(8) 0.0162(7) 0.0231(8) 0.0025(6) 0.0010(6) 0.0017(6)
C35 0.0297(10) 0.0186(8) 0.0415(11) 0.0078(8) 0.0010(8) 0.0004(7)

loop_
_atom_type_symbol
_atom_type_description
_atom_type_scat_dispersion_real
_atom_type_scat_dispersion_imag
_atom_type_scat_source
C C 0.0033 0.0016
;
International Tables for Crystallography
(Vol. C, Tables 4.2.6.8 and 6.1.1.4)
;
H H 0.0000 0.0000
;
International Tables for Crystallography
(Vol. C, Table 6.1.1.4)
;
O O 0.0106 0.0060
;
International Tables for Crystallography
(Vol. C, Tables 4.2.6.8 and 6.1.1.4)
;
N N 0.0061 0.0033
;
International Tables for Crystallography
(Vol. C, Tables 4.2.6.8 and 6.1.1.4)
;

loop_
_geom_angle_atom_site_label_1
_geom_angle_atom_site_label_2
_geom_angle_atom_site_label_3
_geom_angle
_geom_angle_site_symmetry_1
_geom_angle_site_symmetry_3
_geom_angle_publ_flag
C16 O1 C1 117.66(12) . . ?
C32 O2 C17 119.25(12) . . ?
C7 N1 C6 118.37(12) . . ?
C7 N1 C24 118.92(13) . . ?
C6 N1 C24 119.19(13) . . ?
C23 N2 C22 118.95(13) . . ?
C23 N2 C33 121.82(13) . . ?
C22 N2 C33 116.10(13) . . ?
C2 C1 O1 117.08(14) . . ?
C2 C1 C6 121.47(15) . . ?
O1 C1 C6 121.42(14) . . ?
C1 C2 C3 119.85(15) . . ?
C1 C2 H2 120.1 . . ?
C3 C2 H2 120.1 . . ?
C2 C3 C4 119.55(15) . . ?
C2 C3 H3 120.2 . . ?
C4 C3 H3 120.2 . . ?
C3 C4 C5 120.37(16) . . ?
C3 C4 H4 119.8 . . ?
C5 C4 H4 119.8 . . ?
C4 C5 C6 120.67(15) . . ?
C4 C5 H5 119.7 . . ?
C6 C5 H5 119.7 . . ?
C5 C6 C1 118.09(14) . . ?
C5 C6 N1 122.33(14) . . ?
C1 C6 N1 119.55(14) . . ?
C8 C7 N1 123.18(14) . . ?
C8 C7 C16 118.38(14) . . ?
N1 C7 C16 118.38(14) . . ?
C7 C8 C9 121.46(14) . . ?
C7 C8 H8 119.3 . . ?
C9 C8 H8 119.3 . . ?
C14 C9 C10 118.71(15) . . ?
C14 C9 C8 119.22(14) . . ?
C10 C9 C8 122.07(15) . . ?
C11 C10 C9 120.50(16) . . ?
C11 C10 H10 119.8 . . ?
C9 C10 H10 119.8 . . ?
C10 C11 C12 120.45(16) . . ?
C10 C11 H11 119.8 . . ?
C12 C11 H11 119.8 . . ?
C13 C12 C11 120.50(16) . . ?
C13 C12 H12 119.8 . . ?
C11 C12 H12 119.8 . . ?
C12 C13 C14 120.52(16) . . ?
C12 C13 H13 119.7 . . ?
C14 C13 H13 119.7 . . ?
C13 C14 C9 119.31(15) . . ?
C13 C14 C15 122.17(15) . . ?
C9 C14 C15 118.52(14) . . ?
C16 C15 C14 120.88(14) . . ?
C16 C15 H15 119.6 . . ?
C14 C15 H15 119.6 . . ?
C15 C16 O1 117.07(14) . . ?
C15 C16 C7 121.53(14) . . ?
O1 C16 C7 121.38(14) . . ?
C18 C17 O2 116.44(14) . . ?
C18 C17 C22 122.70(15) . . ?
O2 C17 C22 120.83(14) . . ?
C17 C18 C19 119.61(15) . . ?
C17 C18 H18 120.2 . . ?
C19 C18 H18 120.2 . . ?
C18 C19 C20 119.15(15) . . ?
C18 C19 H19 120.4 . . ?
C20 C19 H19 120.4 . . ?
C19 C20 C21 120.68(16) . . ?
C19 C20 H20 119.7 . . ?
C21 C20 H20 119.7 . . ?
C20 C21 C22 121.06(15) . . ?
C20 C21 H21 119.5 . . ?
C22 C21 H21 119.5 . . ?
C17 C22 C21 116.79(14) . . ?
C17 C22 N2 120.64(14) . . ?
C21 C22 N2 122.53(14) . . ?
C24 C23 N2 126.14(13) . . ?
C24 C23 C32 115.96(14) . . ?
N2 C23 C32 117.89(13) . . ?
C23 C24 C25 122.21(13) . . ?
C23 C24 N1 121.56(14) . . ?
C25 C24 N1 116.21(13) . . ?
C26 C25 C30 118.10(14) . . ?
C26 C25 C24 122.78(14) . . ?
C30 C25 C24 119.13(14) . . ?
C27 C26 C25 121.08(14) . . ?
C27 C26 H26 119.5 . . ?
C25 C26 H26 119.5 . . ?
C26 C27 C28 120.53(15) . . ?
C26 C27 H27 119.7 . . ?
C28 C27 H27 119.7 . . ?
C29 C28 C27 119.90(16) . . ?
C29 C28 H28 120.0 . . ?
C27 C28 H28 120.0 . . ?
C28 C29 C30 120.90(15) . . ?
C28 C29 H29 119.5 . . ?
C30 C29 H29 119.5 . . ?
C31 C30 C29 122.38(14) . . ?
C31 C30 C25 118.14(14) . . ?
C29 C30 C25 119.47(14) . . ?
C32 C31 C30 121.24(14) . . ?
C32 C31 H31 119.4 . . ?
C30 C31 H31 119.4 . . ?
C31 C32 O2 115.07(13) . . ?
C31 C32 C23 123.21(14) . . ?
O2 C32 C23 121.71(14) . . ?
N2 C33 C34 115.03(13) . . ?
N2 C33 H33A 108.5 . . ?
C34 C33 H33A 108.5 . . ?
N2 C33 H33B 108.5 . . ?
C34 C33 H33B 108.5 . . ?
H33A C33 H33B 107.5 . . ?
C35 C34 C33 110.66(14) . . ?
C35 C34 H34A 109.5 . . ?
C33 C34 H34A 109.5 . . ?
C35 C34 H34B 109.5 . . ?
C33 C34 H34B 109.5 . . ?
H34A C34 H34B 108.1 . . ?
C34 C35 H35A 109.5 . . ?
C34 C35 H35B 109.5 . . ?
H35A C35 H35B 109.5 . . ?
C34 C35 H35C 109.5 . . ?
H35A C35 H35C 109.5 . . ?
H35B C35 H35C 109.5 . . ?

loop_
_geom_bond_atom_site_label_1
_geom_bond_atom_site_label_2
_geom_bond_distance
_geom_bond_site_symmetry_2
_geom_bond_publ_flag
O1 C16 1.3836(19) . ?
O1 C1 1.387(2) . ?
O2 C32 1.3778(18) . ?
O2 C17 1.3806(19) . ?
N1 C7 1.404(2) . ?
N1 C6 1.413(2) . ?
N1 C24 1.4453(18) . ?
N2 C23 1.407(2) . ?
N2 C22 1.415(2) . ?
N2 C33 1.4746(19) . ?
C1 C2 1.382(2) . ?
C1 C6 1.398(2) . ?
C2 C3 1.388(2) . ?
C2 H2 0.9500 . ?
C3 C4 1.388(2) . ?
C3 H3 0.9500 . ?
C4 C5 1.391(2) . ?
C4 H4 0.9500 . ?
C5 C6 1.392(2) . ?
C5 H5 0.9500 . ?
C7 C8 1.374(2) . ?
C7 C16 1.430(2) . ?
C8 C9 1.423(2) . ?
C8 H8 0.9500 . ?
C9 C14 1.420(2) . ?
C9 C10 1.421(2) . ?
C10 C11 1.376(2) . ?
C10 H10 0.9500 . ?
C11 C12 1.404(2) . ?
C11 H11 0.9500 . ?
C12 C13 1.370(2) . ?
C12 H12 0.9500 . ?
C13 C14 1.417(2) . ?
C13 H13 0.9500 . ?
C14 C15 1.421(2) . ?
C15 C16 1.358(2) . ?
C15 H15 0.9500 . ?
C17 C18 1.379(2) . ?
C17 C22 1.393(2) . ?
C18 C19 1.386(2) . ?
C18 H18 0.9500 . ?
C19 C20 1.386(2) . ?
C19 H19 0.9500 . ?
C20 C21 1.387(2) . ?
C20 H20 0.9500 . ?
C21 C22 1.398(2) . ?
C21 H21 0.9500 . ?
C23 C24 1.389(2) . ?
C23 C32 1.438(2) . ?
C24 C25 1.435(2) . ?
C25 C26 1.420(2) . ?
C25 C30 1.426(2) . ?
C26 C27 1.368(2) . ?
C26 H26 0.9500 . ?
C27 C28 1.414(2) . ?
C27 H27 0.9500 . ?
C28 C29 1.367(2) . ?
C28 H28 0.9500 . ?
C29 C30 1.414(2) . ?
C29 H29 0.9500 . ?
C30 C31 1.410(2) . ?
C31 C32 1.352(2) . ?
C31 H31 0.9500 . ?
C33 C34 1.530(2) . ?
C33 H33A 0.9900 . ?
C33 H33B 0.9900 . ?
C34 C35 1.523(2) . ?
C34 H34A 0.9900 . ?
C34 H34B 0.9900 . ?
C35 H35A 0.9800 . ?
C35 H35B 0.9800 . ?
C35 H35C 0.9800 . ?

loop_
_geom_torsion_atom_site_label_1
_geom_torsion_atom_site_label_2
_geom_torsion_atom_site_label_3
_geom_torsion_atom_site_label_4
_geom_torsion
_geom_torsion_site_symmetry_1
_geom_torsion_site_symmetry_2
_geom_torsion_site_symmetry_3
_geom_torsion_site_symmetry_4
_geom_torsion_publ_flag
C16 O1 C1 C2 167.39(15) . . . . ?
C16 O1 C1 C6 -14.6(2) . . . . ?
O1 C1 C2 C3 178.30(15) . . . . ?
C6 C1 C2 C3 0.3(3) . . . . ?
C1 C2 C3 C4 -0.9(3) . . . . ?
C2 C3 C4 C5 0.6(3) . . . . ?
C3 C4 C5 C6 0.2(3) . . . . ?
C4 C5 C6 C1 -0.8(2) . . . . ?
C4 C5 C6 N1 -179.00(15) . . . . ?
C2 C1 C6 C5 0.6(2) . . . . ?
O1 C1 C6 C5 -177.39(15) . . . . ?
C2 C1 C6 N1 178.80(15) . . . . ?
O1 C1 C6 N1 0.9(2) . . . . ?
C7 N1 C6 C5 -167.47(15) . . . . ?
C24 N1 C6 C5 -8.8(2) . . . . ?
C7 N1 C6 C1 14.4(2) . . . . ?
C24 N1 C6 C1 173.00(14) . . . . ?
C6 N1 C7 C8 167.47(15) . . . . ?
C24 N1 C7 C8 8.8(2) . . . . ?
C6 N1 C7 C16 -15.4(2) . . . . ?
C24 N1 C7 C16 -174.14(14) . . . . ?
N1 C7 C8 C9 175.92(14) . . . . ?
C16 C7 C8 C9 -1.2(2) . . . . ?
C7 C8 C9 C14 0.8(2) . . . . ?
C7 C8 C9 C10 -178.18(16) . . . . ?
C14 C9 C10 C11 -0.5(2) . . . . ?
C8 C9 C10 C11 178.46(16) . . . . ?
C9 C10 C11 C12 0.5(3) . . . . ?
C10 C11 C12 C13 0.4(3) . . . . ?
C11 C12 C13 C14 -1.1(3) . . . . ?
C12 C13 C14 C9 1.1(2) . . . . ?
C12 C13 C14 C15 -178.35(16) . . . . ?
C10 C9 C14 C13 -0.3(2) . . . . ?
C8 C9 C14 C13 -179.24(15) . . . . ?
C10 C9 C14 C15 179.19(15) . . . . ?
C8 C9 C14 C15 0.2(2) . . . . ?
C13 C14 C15 C16 178.69(15) . . . . ?
C9 C14 C15 C16 -0.7(2) . . . . ?
C14 C15 C16 O1 -178.03(14) . . . . ?
C14 C15 C16 C7 0.3(2) . . . . ?
C1 O1 C16 C15 -168.38(14) . . . . ?
C1 O1 C16 C7 13.3(2) . . . . ?
C8 C7 C16 C15 0.6(2) . . . . ?
N1 C7 C16 C15 -176.60(15) . . . . ?
C8 C7 C16 O1 178.92(14) . . . . ?
N1 C7 C16 O1 1.7(2) . . . . ?
C32 O2 C17 C18 175.99(15) . . . . ?
C32 O2 C17 C22 -6.1(2) . . . . ?
O2 C17 C18 C19 176.93(15) . . . . ?
C22 C17 C18 C19 -1.0(3) . . . . ?
C17 C18 C19 C20 1.3(3) . . . . ?
C18 C19 C20 C21 -0.6(3) . . . . ?
C19 C20 C21 C22 -0.6(3) . . . . ?
C18 C17 C22 C21 -0.2(2) . . . . ?
O2 C17 C22 C21 -178.02(15) . . . . ?
C18 C17 C22 N2 177.51(16) . . . . ?
O2 C17 C22 N2 -0.3(2) . . . . ?
C20 C21 C22 C17 1.0(3) . . . . ?
C20 C21 C22 N2 -176.66(16) . . . . ?
C23 N2 C22 C17 7.5(2) . . . . ?
C33 N2 C22 C17 -152.84(15) . . . . ?
C23 N2 C22 C21 -174.87(15) . . . . ?
C33 N2 C22 C21 24.8(2) . . . . ?
C22 N2 C23 C24 170.83(15) . . . . ?
C33 N2 C23 C24 -30.0(2) . . . . ?
C22 N2 C23 C32 -8.2(2) . . . . ?
C33 N2 C23 C32 151.03(14) . . . . ?
N2 C23 C24 C25 178.36(14) . . . . ?
C32 C23 C24 C25 -2.6(2) . . . . ?
N2 C23 C24 N1 -2.8(2) . . . . ?
C32 C23 C24 N1 176.27(14) . . . . ?
C7 N1 C24 C23 -94.10(18) . . . . ?
C6 N1 C24 C23 107.37(17) . . . . ?
C7 N1 C24 C25 84.85(18) . . . . ?
C6 N1 C24 C25 -73.67(18) . . . . ?
C23 C24 C25 C26 179.72(15) . . . . ?
N1 C24 C25 C26 0.8(2) . . . . ?
C23 C24 C25 C30 -0.2(2) . . . . ?
N1 C24 C25 C30 -179.13(13) . . . . ?
C30 C25 C26 C27 -0.9(2) . . . . ?
C24 C25 C26 C27 179.16(15) . . . . ?
C25 C26 C27 C28 -0.2(3) . . . . ?
C26 C27 C28 C29 1.0(3) . . . . ?
C27 C28 C29 C30 -0.7(3) . . . . ?
C28 C29 C30 C31 178.65(16) . . . . ?
C28 C29 C30 C25 -0.5(2) . . . . ?
C26 C25 C30 C31 -177.91(15) . . . . ?
C24 C25 C30 C31 2.0(2) . . . . ?
C26 C25 C30 C29 1.2(2) . . . . ?
C24 C25 C30 C29 -178.85(15) . . . . ?
C29 C30 C31 C32 -179.99(16) . . . . ?
C25 C30 C31 C32 -0.9(2) . . . . ?
C30 C31 C32 O2 178.79(14) . . . . ?
C30 C31 C32 C23 -2.2(3) . . . . ?
C17 O2 C32 C31 -175.72(14) . . . . ?
C17 O2 C32 C23 5.2(2) . . . . ?
C24 C23 C32 C31 3.9(2) . . . . ?
N2 C23 C32 C31 -177.02(15) . . . . ?
C24 C23 C32 O2 -177.15(15) . . . . ?
N2 C23 C32 O2 2.0(2) . . . . ?
C23 N2 C33 C34 108.00(17) . . . . ?
C22 N2 C33 C34 -92.24(17) . . . . ?
N2 C33 C34 C35 -173.64(14) . . . . ?
